data_4084187
loop_
_publ_author_name
'Seidel, G\"unter'
'F\"urstner, Alois'

_publ_section_title
;
 A Novel Boron Heterocycle Comprised of an Inner Boronium/Borate Adduct
;
_journal_issue 16
_journal_name_full Organometallics
_journal_page_first 4336
_journal_paper_doi 10.1021/om500619x
_journal_volume 33
_journal_year 2014
_chemical_compound_source THF/pentane
_chemical_formula_moiety 'C17 H38 B Li N2 O S'
_chemical_formula_sum 'C17 H38 B Li N2 O S'
_chemical_formula_weight 336.30
_chemical_name_systematic
; 
 ? 
;
_space_group_IT_number 14
_symmetry_cell_setting monoclinic
_symmetry_Int_Tables_number 14
_symmetry_space_group_name_Hall '-P 2ybc'
_symmetry_space_group_name_H-M 'P 1 21/c 1'
_atom_sites_solution_hydrogens geom
_atom_sites_solution_primary direct
_atom_sites_solution_secondary difmap
_audit_block_code SEI-GB-198-02
_audit_creation_date 2007-04-02
_cell_angle_alpha 90.00
_cell_angle_beta 92.9990(10)
_cell_angle_gamma 90.00
_cell_formula_units_Z 4
_cell_length_a 9.52620(10)
_cell_length_b 14.5164(2)
_cell_length_c 14.6365(2)
_cell_measurement_reflns_used 100180
_cell_measurement_temperature 100
_cell_measurement_theta_max 37.78
_cell_measurement_theta_min 2.91
_cell_volume 2021.25(4)
_computing_cell_refinement 'Denzo / Scalepack (Otwinowski 1997)'
_computing_data_collection 'Collect software (Nonius, 1998)'
_computing_data_reduction 'Denzo / Scalepack (Otwinowski 1997)'
_computing_molecular_graphics 'DIAMOND (Crystal Impact GbR, 2005)'
_computing_structure_refinement 'SHELXL-97 (Sheldrick, 1997)'
_computing_structure_solution 'SHELXS-97 (Sheldrick, 1990)'
_diffrn_ambient_temperature 100
_diffrn_measured_fraction_theta_full 0.997
_diffrn_measured_fraction_theta_max 0.997
_diffrn_measurement_device_type 'Nonius KappaCCD'
_diffrn_measurement_method 'CCD \w-scan'
_diffrn_radiation_monochromator graphite
_diffrn_radiation_source '0.3 mm focus rotating anode'
_diffrn_radiation_type MoK\a
_diffrn_radiation_wavelength 0.71073
_diffrn_reflns_av_R_equivalents 0.0326
_diffrn_reflns_av_sigmaI/netI 0.0208
_diffrn_reflns_limit_h_max 16
_diffrn_reflns_limit_h_min -16
_diffrn_reflns_limit_k_max 25
_diffrn_reflns_limit_k_min -25
_diffrn_reflns_limit_l_max 25
_diffrn_reflns_limit_l_min -25
_diffrn_reflns_number 70059
_diffrn_reflns_theta_full 37.78
_diffrn_reflns_theta_max 37.78
_diffrn_reflns_theta_min 2.97
_diffrn_standards_decay_% 0.00
_diffrn_standards_number 0
_exptl_absorpt_coefficient_mu 0.165
_exptl_absorpt_correction_T_max 0.97
_exptl_absorpt_correction_T_min 0.96
_exptl_absorpt_correction_type gaussian
_exptl_absorpt_process_details 'XPREP, Siemens (1995)'
_exptl_crystal_colour colorless
_exptl_crystal_density_diffrn 1.105
_exptl_crystal_density_meas ?
_exptl_crystal_density_method none
_exptl_crystal_description block
_exptl_crystal_F_000 744
_exptl_crystal_size_max 0.24
_exptl_crystal_size_mid 0.16
_exptl_crystal_size_min 0.16
_refine_diff_density_max 0.436
_refine_diff_density_min -0.228
_refine_diff_density_rms 0.042
_refine_ls_extinction_method none
_refine_ls_goodness_of_fit_ref 1.017
_refine_ls_hydrogen_treatment constr
_refine_ls_matrix_type full
_refine_ls_number_parameters 214
_refine_ls_number_reflns 10822
_refine_ls_number_restraints 0
_refine_ls_restrained_S_all 1.017
_refine_ls_R_factor_all 0.0369
_refine_ls_R_factor_gt 0.0309
_refine_ls_shift/su_max 0.001
_refine_ls_shift/su_mean 0.000
_refine_ls_structure_factor_coef Fsqd
_refine_ls_weighting_details 'calc w=1/[\s^2^(Fo^2^)+(0.0456P)^2^+0.3140P] where P=(Fo^2^+2Fc^2^)/3'
_refine_ls_weighting_scheme calc
_refine_ls_wR_factor_gt 0.0841
_refine_ls_wR_factor_ref 0.0881
_reflns_number_gt 9567
_reflns_number_total 10822
_reflns_threshold_expression I>2\s(I)
_cod_data_source_file om500619x_si_001.cif
_cod_data_source_block 5838
_cod_depositor_comments
;
The following automatic conversions were performed:

'_geom_bond_publ_flag' value 'Y' changed to 'y' according to
/usr/data/users/saulius/crontab/automatic-downloads/rss-feeds/ACS/lib/dictionaries/cif_core.dic
dictionary named 'cif_core.dic' version 2.4.2 from 2011-04-26 (27
times).

'_geom_bond_publ_flag' value 'N' changed to 'n' according to
/usr/data/users/saulius/crontab/automatic-downloads/rss-feeds/ACS/lib/dictionaries/cif_core.dic
dictionary named 'cif_core.dic' version 2.4.2 from 2011-04-26 (38
times).

'_geom_angle_publ_flag' value 'Y' changed to 'y' according
to
/usr/data/users/saulius/crontab/automatic-downloads/rss-feeds/ACS/lib/dictionaries/cif_core.dic
dictionary named 'cif_core.dic' version 2.4.2 from 2011-04-26 (53
times).

'_geom_angle_publ_flag' value 'N' changed to 'n' according
to
/usr/data/users/saulius/crontab/automatic-downloads/rss-feeds/ACS/lib/dictionaries/cif_core.dic
dictionary named 'cif_core.dic' version 2.4.2 from 2011-04-26 (87
times).

Automatic conversion script
Id: cif_fix_values 2281 2013-09-26 08:29:07Z andrius 

 Adding full bibliography for 4084185--4084191.cif.

The following automatic conversions were performed:

'_exptl_crystal_density_meas' value 'none' was changed to '?' - the
value is perceived as not measured.

Automatic conversion script
Id: cif_fix_values 3008 2015-01-20 13:52:24Z robertas 
;
_cod_original_sg_symbol_H-M P21/c
_cod_database_code 4084187

loop_
_symmetry_equiv_pos_as_xyz
'x, y, z'
'-x, y+1/2, -z+1/2'
'-x, -y, -z'
'x, -y-1/2, z-1/2'

loop_
_atom_site_label
_atom_site_type_symbol
_atom_site_fract_x
_atom_site_fract_y
_atom_site_fract_z
_atom_site_U_iso_or_equiv
_atom_site_adp_type
_atom_site_occupancy
_atom_site_symmetry_multiplicity
_atom_site_calc_flag
_atom_site_refinement_flags
C1 C -0.05169(5) 0.27306(4) 0.16385(4) 0.01546(8) Uani 1 1 d .
H1 H 0.0459 0.2907 0.1795 0.019 Uiso 1 1 calc R
C2 C -0.07928(6) 0.28656(4) 0.06003(4) 0.02120(10) Uani 1 1 d .
H2A H -0.0035 0.2575 0.0289 0.025 Uiso 1 1 calc R
H2B H -0.0759 0.3520 0.0469 0.025 Uiso 1 1 calc R
C3 C -0.22008(7) 0.24809(5) 0.01925(5) 0.02623(12) Uani 1 1 d .
H3A H -0.2937 0.2923 0.0300 0.031 Uiso 1 1 calc R
H3B H -0.2139 0.2422 -0.0464 0.031 Uiso 1 1 calc R
C4 C -0.26289(6) 0.15404(5) 0.05820(4) 0.02225(11) Uani 1 1 d .
H4A H -0.2129 0.1061 0.0271 0.027 Uiso 1 1 calc R
H4B H -0.3625 0.1450 0.0439 0.027 Uiso 1 1 calc R
C5 C -0.23474(5) 0.14148(4) 0.16227(4) 0.01525(8) Uani 1 1 d .
H5 H -0.2521 0.0768 0.1773 0.018 Uiso 1 1 calc R
C6 C -0.33077(6) 0.20189(4) 0.21923(4) 0.01812(9) Uani 1 1 d .
H6A H -0.4277 0.1900 0.1991 0.022 Uiso 1 1 calc R
H6B H -0.3191 0.1831 0.2828 0.022 Uiso 1 1 calc R
C7 C -0.30412(6) 0.30614(4) 0.21372(5) 0.02187(11) Uani 1 1 d .
H7A H -0.3521 0.3365 0.2622 0.026 Uiso 1 1 calc R
H7B H -0.3444 0.3290 0.1558 0.026 Uiso 1 1 calc R
C8 C -0.14754(6) 0.33220(4) 0.22201(5) 0.01985(10) Uani 1 1 d .
H8A H -0.1149 0.3271 0.2857 0.024 Uiso 1 1 calc R
H8B H -0.1380 0.3962 0.2042 0.024 Uiso 1 1 calc R
C9 C 0.03910(5) 0.09531(4) 0.13644(4) 0.01498(8) Uani 1 1 d .
H9A H 0.0134 0.0940 0.0714 0.018 Uiso 1 1 calc R
H9B H 0.0320 0.0331 0.1600 0.018 Uiso 1 1 calc R
C10 C 0.32417(6) 0.03688(4) 0.13211(4) 0.02020(10) Uani 1 1 d .
H10A H 0.2976 -0.0132 0.1704 0.030 Uiso 1 1 calc R
H10B H 0.4216 0.0512 0.1448 0.030 Uiso 1 1 calc R
H10C H 0.3095 0.0195 0.0690 0.030 Uiso 1 1 calc R
C11 C -0.07648(6) 0.07375(4) 0.33548(4) 0.01954(9) Uani 1 1 d .
H11A H -0.1773 0.0732 0.3349 0.029 Uiso 1 1 calc R
H11B H -0.0387 0.0722 0.3976 0.029 Uiso 1 1 calc R
H11C H -0.0444 0.0208 0.3032 0.029 Uiso 1 1 calc R
C12 C 0.39574(6) 0.27984(4) 0.39748(4) 0.02078(10) Uani 1 1 d .
H12A H 0.4356 0.3329 0.4296 0.025 Uiso 1 1 calc R
H12B H 0.4666 0.2554 0.3589 0.025 Uiso 1 1 calc R
C13 C 0.35859(7) 0.20709(4) 0.46675(4) 0.02103(10) Uani 1 1 d .
H13A H 0.4429 0.1897 0.5026 0.025 Uiso 1 1 calc R
H13B H 0.2929 0.2331 0.5082 0.025 Uiso 1 1 calc R
C14 C 0.32151(6) 0.35934(4) 0.25965(4) 0.01915(9) Uani 1 1 d .
H14A H 0.2419 0.3816 0.2232 0.029 Uiso 1 1 calc R
H14B H 0.3755 0.3186 0.2236 0.029 Uiso 1 1 calc R
H14C H 0.3790 0.4104 0.2800 0.029 Uiso 1 1 calc R
C15 C 0.18179(7) 0.37072(4) 0.39020(4) 0.02097(10) Uani 1 1 d .
H15A H 0.2331 0.4253 0.4081 0.031 Uiso 1 1 calc R
H15B H 0.1520 0.3395 0.4437 0.031 Uiso 1 1 calc R
H15C H 0.1009 0.3874 0.3519 0.031 Uiso 1 1 calc R
C16 C 0.23755(7) 0.06597(5) 0.49416(5) 0.02672(13) Uani 1 1 d .
H16A H 0.1967 0.0116 0.4666 0.040 Uiso 1 1 calc R
H16B H 0.1667 0.0997 0.5243 0.040 Uiso 1 1 calc R
H16C H 0.3113 0.0487 0.5380 0.040 Uiso 1 1 calc R
C17 C 0.40239(7) 0.07069(5) 0.37710(5) 0.02380(11) Uani 1 1 d .
H17A H 0.4776 0.0549 0.4205 0.036 Uiso 1 1 calc R
H17B H 0.4386 0.1069 0.3287 0.036 Uiso 1 1 calc R
H17C H 0.3607 0.0154 0.3520 0.036 Uiso 1 1 calc R
Li1 Li 0.16260(11) 0.18372(8) 0.31610(7) 0.01685(17) Uani 1 1 d .
B1 B -0.06931(6) 0.16434(4) 0.18941(4) 0.01314(8) Uani 1 1 d .
N1 N 0.27262(5) 0.30939(3) 0.33948(3) 0.01425(7) Uani 1 1 d .
N2 N 0.29566(5) 0.12404(3) 0.42308(3) 0.01620(8) Uani 1 1 d .
O1 O -0.03096(4) 0.15488(3) 0.29236(3) 0.01470(7) Uani 1 1 d .
S1 S 0.218308(13) 0.136803(9) 0.154867(9) 0.01360(3) Uani 1 1 d .

loop_
_atom_site_aniso_label
_atom_site_aniso_U_11
_atom_site_aniso_U_22
_atom_site_aniso_U_33
_atom_site_aniso_U_23
_atom_site_aniso_U_13
_atom_site_aniso_U_12
C1 0.01118(17) 0.01422(19) 0.0210(2) 0.00082(16) 0.00152(15) -0.00088(14)
C2 0.0174(2) 0.0231(2) 0.0232(2) 0.00796(19) 0.00262(18) 0.00165(18)
C3 0.0207(2) 0.0353(3) 0.0221(2) 0.0080(2) -0.0038(2) 0.0016(2)
C4 0.0174(2) 0.0293(3) 0.0195(2) -0.0026(2) -0.00443(18) -0.0023(2)
C5 0.01287(19) 0.01472(19) 0.0181(2) -0.00201(15) -0.00013(15) -0.00221(15)
C6 0.01176(18) 0.0172(2) 0.0256(2) -0.00255(18) 0.00317(17) -0.00230(15)
C7 0.0131(2) 0.0160(2) 0.0368(3) -0.0042(2) 0.0044(2) -0.00034(16)
C8 0.0143(2) 0.0141(2) 0.0314(3) -0.00405(18) 0.00369(18) -0.00194(16)
C9 0.01440(19) 0.01523(19) 0.01536(18) -0.00227(15) 0.00113(15) -0.00071(15)
C10 0.0190(2) 0.0189(2) 0.0228(2) -0.00295(18) 0.00223(18) 0.00478(18)
C11 0.0206(2) 0.0209(2) 0.0173(2) 0.00378(18) 0.00219(17) -0.00238(18)
C12 0.0157(2) 0.0186(2) 0.0272(3) 0.00082(19) -0.00671(18) -0.00103(17)
C13 0.0224(2) 0.0223(2) 0.0177(2) -0.00019(18) -0.00550(18) 0.00342(19)
C14 0.0186(2) 0.0187(2) 0.0204(2) 0.00110(17) 0.00281(17) -0.00329(17)
C15 0.0234(2) 0.0191(2) 0.0207(2) -0.00138(18) 0.00423(19) 0.00433(19)
C16 0.0237(3) 0.0316(3) 0.0251(3) 0.0132(2) 0.0041(2) 0.0033(2)
C17 0.0259(3) 0.0227(3) 0.0230(2) 0.0019(2) 0.0039(2) 0.0083(2)
Li1 0.0155(4) 0.0176(4) 0.0172(4) 0.0007(3) -0.0009(3) -0.0008(3)
B1 0.0121(2) 0.0137(2) 0.01366(19) -0.00075(16) 0.00084(15) -0.00101(16)
N1 0.01293(16) 0.01389(17) 0.01580(17) -0.00020(13) -0.00060(13) 0.00051(13)
N2 0.01613(18) 0.01690(18) 0.01557(17) 0.00312(14) 0.00088(14) 0.00201(14)
O1 0.01461(15) 0.01648(15) 0.01308(14) -0.00019(12) 0.00119(11) -0.00221(12)
S1 0.01346(5) 0.01371(5) 0.01375(5) -0.00064(4) 0.00182(4) 0.00056(4)

loop_
_atom_type_symbol
_atom_type_description
_atom_type_scat_dispersion_real
_atom_type_scat_dispersion_imag
_atom_type_scat_source
C C 0.0033 0.0016 'International Tables Vol C Tables 4.2.6.8 and 6.1.1.4'
H H 0.0000 0.0000 'International Tables Vol C Tables 4.2.6.8 and 6.1.1.4'
Li Li -0.0003 0.0001 'International Tables Vol C Tables 4.2.6.8 and 6.1.1.4'
B B 0.0013 0.0007 'International Tables Vol C Tables 4.2.6.8 and 6.1.1.4'
N N 0.0061 0.0033 'International Tables Vol C Tables 4.2.6.8 and 6.1.1.4'
O O 0.0106 0.0060 'International Tables Vol C Tables 4.2.6.8 and 6.1.1.4'
S S 0.1246 0.1234 'International Tables Vol C Tables 4.2.6.8 and 6.1.1.4'

loop_
_geom_angle_atom_site_label_1
_geom_angle_atom_site_label_2
_geom_angle_atom_site_label_3
_geom_angle
_geom_angle_publ_flag
C8 C1 C2 113.47(5) y
C8 C1 B1 109.93(4) y
C2 C1 B1 109.55(4) y
C8 C1 H1 107.9 n
C2 C1 H1 107.9 n
B1 C1 H1 107.9 n
C1 C2 C3 115.80(5) y
C1 C2 H2A 108.3 n
C3 C2 H2A 108.3 n
C1 C2 H2B 108.3 n
C3 C2 H2B 108.3 n
H2A C2 H2B 107.4 n
C4 C3 C2 114.73(5) y
C4 C3 H3A 108.6 n
C2 C3 H3A 108.6 n
C4 C3 H3B 108.6 n
C2 C3 H3B 108.6 n
H3A C3 H3B 107.6 n
C3 C4 C5 115.70(5) y
C3 C4 H4A 108.4 n
C5 C4 H4A 108.4 n
C3 C4 H4B 108.4 n
C5 C4 H4B 108.4 n
H4A C4 H4B 107.4 n
C6 C5 C4 112.87(5) y
C6 C5 B1 110.11(4) y
C4 C5 B1 109.30(4) y
C6 C5 H5 108.1 n
C4 C5 H5 108.1 n
B1 C5 H5 108.1 n
C7 C6 C5 115.28(5) y
C7 C6 H6A 108.5 n
C5 C6 H6A 108.5 n
C7 C6 H6B 108.5 n
C5 C6 H6B 108.5 n
H6A C6 H6B 107.5 n
C6 C7 C8 113.59(5) y
C6 C7 H7A 108.8 n
C8 C7 H7A 108.8 n
C6 C7 H7B 108.8 n
C8 C7 H7B 108.8 n
H7A C7 H7B 107.7 n
C7 C8 C1 114.81(5) y
C7 C8 H8A 108.6 n
C1 C8 H8A 108.6 n
C7 C8 H8B 108.6 n
C1 C8 H8B 108.6 n
H8A C8 H8B 107.5 n
B1 C9 S1 109.46(3) y
B1 C9 H9A 109.8 n
S1 C9 H9A 109.8 n
B1 C9 H9B 109.8 n
S1 C9 H9B 109.8 n
H9A C9 H9B 108.2 n
S1 C10 H10A 109.5 n
S1 C10 H10B 109.5 n
H10A C10 H10B 109.5 n
S1 C10 H10C 109.5 n
H10A C10 H10C 109.5 n
H10B C10 H10C 109.5 n
O1 C11 H11A 109.5 n
O1 C11 H11B 109.5 n
H11A C11 H11B 109.5 n
O1 C11 H11C 109.5 n
H11A C11 H11C 109.5 n
H11B C11 H11C 109.5 n
N1 C12 C13 112.36(5) y
N1 C12 H12A 109.1 n
C13 C12 H12A 109.1 n
N1 C12 H12B 109.1 n
C13 C12 H12B 109.1 n
H12A C12 H12B 107.9 n
N2 C13 C12 112.47(5) y
N2 C13 H13A 109.1 n
C12 C13 H13A 109.1 n
N2 C13 H13B 109.1 n
C12 C13 H13B 109.1 n
H13A C13 H13B 107.8 n
N1 C14 H14A 109.5 n
N1 C14 H14B 109.5 n
H14A C14 H14B 109.5 n
N1 C14 H14C 109.5 n
H14A C14 H14C 109.5 n
H14B C14 H14C 109.5 n
N1 C15 H15A 109.5 n
N1 C15 H15B 109.5 n
H15A C15 H15B 109.5 n
N1 C15 H15C 109.5 n
H15A C15 H15C 109.5 n
H15B C15 H15C 109.5 n
N2 C16 H16A 109.5 n
N2 C16 H16B 109.5 n
H16A C16 H16B 109.5 n
N2 C16 H16C 109.5 n
H16A C16 H16C 109.5 n
H16B C16 H16C 109.5 n
N2 C17 H17A 109.5 n
N2 C17 H17B 109.5 n
H17A C17 H17B 109.5 n
N2 C17 H17C 109.5 n
H17A C17 H17C 109.5 n
H17B C17 H17C 109.5 n
O1 Li1 N1 133.10(6) y
O1 Li1 N2 125.01(6) y
N1 Li1 N2 87.79(4) y
O1 Li1 S1 91.08(4) y
N1 Li1 S1 104.77(4) y
N2 Li1 S1 115.21(5) y
O1 Li1 B1 30.86(2) y
N1 Li1 B1 123.66(5) y
N2 Li1 B1 148.37(5) y
S1 Li1 B1 63.72(3) y
O1 B1 C1 106.79(4) y
O1 B1 C5 113.29(4) y
C1 B1 C5 104.44(4) y
O1 B1 C9 106.38(4) y
C1 B1 C9 113.74(4) y
C5 B1 C9 112.24(4) y
O1 B1 Li1 39.44(3) y
C1 B1 Li1 88.16(4) y
C5 B1 Li1 152.73(4) y
C9 B1 Li1 83.24(4) y
C15 N1 C14 108.77(5) y
C15 N1 C12 110.90(5) y
C14 N1 C12 108.97(5) y
C15 N1 Li1 107.65(5) y
C14 N1 Li1 118.01(4) y
C12 N1 Li1 102.35(4) y
C16 N2 C17 108.50(5) y
C16 N2 C13 108.74(5) y
C17 N2 C13 110.71(5) y
C16 N2 Li1 121.22(5) y
C17 N2 Li1 105.98(5) y
C13 N2 Li1 101.37(4) y
C11 O1 B1 116.66(4) y
C11 O1 Li1 114.71(5) y
B1 O1 Li1 109.70(4) y
C10 S1 C9 103.62(3) y
C10 S1 Li1 122.16(3) y
C9 S1 Li1 89.22(3) y

loop_
_geom_bond_atom_site_label_1
_geom_bond_atom_site_label_2
_geom_bond_distance
_geom_bond_publ_flag
C1 C8 1.5416(8) y
C1 C2 1.5411(8) y
C1 B1 1.6326(8) y
C1 H1 0.9800 n
C2 C3 1.5438(9) y
C2 H2A 0.9700 n
C2 H2B 0.9700 n
C3 C4 1.5427(10) y
C3 H3A 0.9700 n
C3 H3B 0.9700 n
C4 C5 1.5436(8) y
C4 H4A 0.9700 n
C4 H4B 0.9700 n
C5 C6 1.5429(8) y
C5 B1 1.6389(7) y
C5 H5 0.9800 n
C6 C7 1.5373(8) y
C6 H6A 0.9700 n
C6 H6B 0.9700 n
C7 C8 1.5374(8) y
C7 H7A 0.9700 n
C7 H7B 0.9700 n
C8 H8A 0.9700 n
C8 H8B 0.9700 n
C9 B1 1.6600(8) y
C9 S1 1.8171(5) y
C9 H9A 0.9700 n
C9 H9B 0.9700 n
C10 S1 1.8075(6) y
C10 H10A 0.9600 n
C10 H10B 0.9600 n
C10 H10C 0.9600 n
C11 O1 1.4148(7) y
C11 H11A 0.9600 n
C11 H11B 0.9600 n
C11 H11C 0.9600 n
C12 N1 1.4751(7) y
C12 C13 1.5186(9) y
C12 H12A 0.9700 n
C12 H12B 0.9700 n
C13 N2 1.4769(8) y
C13 H13A 0.9700 n
C13 H13B 0.9700 n
C14 N1 1.4713(7) y
C14 H14A 0.9600 n
C14 H14B 0.9600 n
C14 H14C 0.9600 n
C15 N1 1.4695(7) y
C15 H15A 0.9600 n
C15 H15B 0.9600 n
C15 H15C 0.9600 n
C16 N2 1.4695(8) y
C16 H16A 0.9600 n
C16 H16B 0.9600 n
C16 H16C 0.9600 n
C17 N2 1.4690(8) y
C17 H17A 0.9600 n
C17 H17B 0.9600 n
C17 H17C 0.9600 n
Li1 O1 1.9049(11) y
Li1 N1 2.1228(12) y
Li1 N2 2.1451(11) y
Li1 S1 2.5388(11) y
Li1 B1 2.8230(12) y
B1 O1 1.5380(7) y
